data_2013271
loop_
_publ_author_name
'Parvez, Masood'
'Umbreen, Sumaira'
'Ansari, Farzana Latif'

_publ_section_title
;
 Derivatives of
 4-(2-hydroxylphenyl)-2-phenyl-2,3-dihydro-1,5-benzothiazepine
;
_journal_issue 6
_journal_name_full 'Acta Crystallographica Section C'
_journal_page_first o298
_journal_page_last o301
_journal_paper_doi 10.1107/S0108270103008345
_journal_volume 59
_journal_year 2003
_chemical_formula_iupac 'C22 H19 N O S'
_chemical_formula_moiety 'C22 H19 N O S'
_chemical_formula_sum 'C22 H19 N O S'
_chemical_formula_weight 345.44
_chemical_name_common
;
?
;
_chemical_name_systematic
;
4-(2-hydroxylphenyl)-2-phenyl-2-(4-tolyl)-2,3-dihydro-1,5-benzothiazepine
;
_space_group_IT_number 14
_symmetry_cell_setting monoclinic
_symmetry_space_group_name_Hall '-P 2ybc'
_symmetry_space_group_name_H-M 'P 1 21/c 1'
_atom_sites_solution_hydrogens geom
_atom_sites_solution_primary direct
_atom_sites_solution_secondary difmap
_cell_angle_alpha 90.00
_cell_angle_beta 93.078(8)
_cell_angle_gamma 90.00
_cell_formula_units_Z 4
_cell_length_a 4.8678(11)
_cell_length_b 17.563(3)
_cell_length_c 20.129(5)
_cell_measurement_reflns_used 8207
_cell_measurement_temperature 173(2)
_cell_measurement_theta_max 30.0
_cell_measurement_theta_min 3.6
_cell_volume 1718.4(6)
_computing_cell_refinement 'HKL DENZO (Otwinowski & Minor, 1997)'
_computing_data_collection 'COLLECT (Hooft, 1998)'
_computing_data_reduction 'SCALEPACK (Otwinowski & Minor, 1997)'
_computing_molecular_graphics 'ORTEPII (Johnson, 1976)'
_computing_publication_material 'SHELXL-97 (Sheldrick, 1997)'
_computing_structure_refinement 'SHELXL-97 (Sheldrick, 1997)'
_computing_structure_solution 'SAPI91 (Fan, 1991)'
_diffrn_ambient_temperature 173(2)
_diffrn_measured_fraction_theta_full 0.990
_diffrn_measured_fraction_theta_max 0.990
_diffrn_measurement_device_type 'Nonius KappaCCD Area Detector'
_diffrn_measurement_method ' \w and \f '
_diffrn_radiation_monochromator graphite
_diffrn_radiation_source 'fine-focus sealed tube'
_diffrn_radiation_type MoK\a
_diffrn_radiation_wavelength 0.71073
_diffrn_reflns_av_R_equivalents 0.037
_diffrn_reflns_av_sigmaI/netI 0.075
_diffrn_reflns_limit_h_max 6
_diffrn_reflns_limit_h_min -6
_diffrn_reflns_limit_k_max 24
_diffrn_reflns_limit_k_min -21
_diffrn_reflns_limit_l_max 28
_diffrn_reflns_limit_l_min -28
_diffrn_reflns_number 8207
_diffrn_reflns_theta_full 30.0
_diffrn_reflns_theta_max 30.0
_diffrn_reflns_theta_min 3.6
_exptl_absorpt_coefficient_mu 0.198
_exptl_absorpt_correction_T_max 0.988
_exptl_absorpt_correction_T_min 0.906
_exptl_absorpt_correction_type multi-scan
_exptl_absorpt_process_details 'SORTAV: (Blessing, 1997)'
_exptl_crystal_colour yellow
_exptl_crystal_density_diffrn 1.335
_exptl_crystal_density_meas ?
_exptl_crystal_density_method 'not measured'
_exptl_crystal_description needle
_exptl_crystal_F_000 728
_exptl_crystal_size_max 0.22
_exptl_crystal_size_mid 0.12
_exptl_crystal_size_min 0.08
_refine_diff_density_max 0.23
_refine_diff_density_min -0.32
_refine_ls_extinction_method none
_refine_ls_goodness_of_fit_ref 0.99
_refine_ls_hydrogen_treatment constr
_refine_ls_matrix_type full
_refine_ls_number_parameters 228
_refine_ls_number_reflns 4972
_refine_ls_number_restraints 0
_refine_ls_restrained_S_all 0.99
_refine_ls_R_factor_all 0.092
_refine_ls_R_factor_gt 0.046
_refine_ls_shift/su_max 0.001
_refine_ls_shift/su_mean 0.000
_refine_ls_structure_factor_coef Fsqd
_refine_ls_weighting_details 'calc w=1/[\s^2^(Fo^2^)+(0.0547P)^2^+0.2349P] where P=(Fo^2^+2Fc^2^)/3'
_refine_ls_weighting_scheme calc
_refine_ls_wR_factor_gt 0.103
_refine_ls_wR_factor_ref 0.121
_reflns_number_gt 3195
_reflns_number_total 4972
_reflns_threshold_expression 'I > 2.0\s(I)'
_cod_data_source_file fr1416.cif
_cod_data_source_block IVb
_cod_depositor_comments
;
The following automatic conversions were performed:
'_symmetry_cell_setting' value 'Monoclinic' changed to 'monoclinic'
according to '/home/saulius/struct/CIF-dictionaries/cif_core.dic'
dictionary named 'cif_core.dic' version 2.4.1 from 2010-06-29.

Automatic conversion script
Id: cif_fix_enum 1527 2010-12-29 10:47:43Z saulius 

The following automatic conversions were performed:

'_symmetry_cell_setting' value 'Monoclinic' changed to 'monoclinic'
according to /home/saulius/struct/CIF-dictionaries/cif_core.dic
dictionary named 'cif_core.dic' version 2.4.1 from
2010-06-29.

'_exptl_absorpt_correction_type' value 'Multi-scan'
changed to 'multi-scan' according to
/home/saulius/struct/CIF-dictionaries/cif_core.dic dictionary named
'cif_core.dic' version 2.4.1 from 2010-06-29.

Automatic conversion script
Id: cif_fix_values 1715 2011-07-08 13:25:40Z adriana 

The following automatic conversions were performed:

'_exptl_crystal_density_meas' value 'not measured' was changed to '?'
- the value is perceived as not measured.

Automatic conversion script
Id: cif_fix_values 3008 2015-01-20 13:52:24Z robertas 
;
_cod_original_sg_symbol_H-M 'P 21/c'
_cod_database_code 2013271
_cod_database_fobs_code 2013271

loop_
_symmetry_equiv_pos_as_xyz
'x, y, z'
'-x, y+1/2, -z+1/2'
'-x, -y, -z'
'x, -y-1/2, z-1/2'

loop_
_atom_site_label
_atom_site_fract_x
_atom_site_fract_y
_atom_site_fract_z
_atom_site_U_iso_or_equiv
_atom_site_adp_type
_atom_site_calc_flag
_atom_site_refinement_flags
_atom_site_occupancy
_atom_site_disorder_assembly
_atom_site_disorder_group
_atom_site_type_symbol
S3 0.75407(8) 0.97332(2) 0.76225(2) 0.02867(12) Uani d . 1 . . S
O24 0.4199(2) 1.08023(7) 0.53490(6) 0.0372(3) Uani d . 1 . . O
H24 0.5355 1.0484 0.5502 0.056 Uiso calc R 1 . . H
N7 0.7929(3) 1.02570(7) 0.61496(7) 0.0286(3) Uani d . 1 . . N
C1 0.9544(3) 0.96218(8) 0.63529(8) 0.0275(4) Uani d . 1 . . C
C2 0.9610(3) 0.93421(8) 0.70116(8) 0.0261(3) Uani d . 1 . . C
C4 0.8922(3) 1.07002(8) 0.77382(8) 0.0248(3) Uani d . 1 . . C
H4 0.7334 1.1038 0.7830 0.030 Uiso calc R 1 . . H
C5 1.0070(3) 1.09768(8) 0.70857(7) 0.0241(3) Uani d . 1 . . C
H5A 1.0568 1.1522 0.7130 0.029 Uiso calc R 1 . . H
H5B 1.1766 1.0689 0.7003 0.029 Uiso calc R 1 . . H
C6 0.8036(3) 1.08796(8) 0.64949(8) 0.0255(3) Uani d . 1 . . C
C8 1.1034(4) 0.92505(9) 0.58796(9) 0.0337(4) Uani d . 1 . . C
H8 1.0946 0.9429 0.5433 0.040 Uiso calc R 1 . . H
C9 1.2640(4) 0.86245(10) 0.60509(9) 0.0372(4) Uani d . 1 . . C
H9 1.3693 0.8386 0.5726 0.045 Uiso calc R 1 . . H
C10 1.2719(4) 0.83440(9) 0.66957(9) 0.0357(4) Uani d . 1 . . C
H10 1.3813 0.7911 0.6812 0.043 Uiso calc R 1 . . H
C11 1.1193(3) 0.86986(8) 0.71693(8) 0.0300(4) Uani d . 1 . . C
H11 1.1227 0.8500 0.7609 0.036 Uiso calc R 1 . . H
C12 1.1067(3) 1.08076(9) 0.83093(8) 0.0261(3) Uani d . 1 . . C
C13 1.1624(4) 1.15475(10) 0.85255(9) 0.0356(4) Uani d . 1 . . C
H13 1.0621 1.1959 0.8325 0.043 Uiso calc R 1 . . H
C14 1.3616(4) 1.16946(10) 0.90279(9) 0.0415(4) Uani d . 1 . . C
H14 1.3929 1.2204 0.9172 0.050 Uiso calc R 1 . . H
C15 1.5161(3) 1.11078(11) 0.93230(8) 0.0385(4) Uani d . 1 . . C
C16 1.4609(4) 1.03739(11) 0.91070(9) 0.0381(4) Uani d . 1 . . C
H16 1.5636 0.9963 0.9302 0.046 Uiso calc R 1 . . H
C17 1.2574(3) 1.02219(9) 0.86084(8) 0.0310(4) Uani d . 1 . . C
H17 1.2223 0.9711 0.8474 0.037 Uiso calc R 1 . . H
C18 0.6112(3) 1.14960(8) 0.63026(8) 0.0254(3) Uani d . 1 . . C
C19 0.5986(3) 1.21651(9) 0.66801(8) 0.0302(4) Uani d . 1 . . C
H19 0.7206 1.2224 0.7061 0.036 Uiso calc R 1 . . H
C20 0.4140(4) 1.27421(9) 0.65152(9) 0.0353(4) Uani d . 1 . . C
H20 0.4087 1.3188 0.6781 0.042 Uiso calc R 1 . . H
C21 0.2370(4) 1.26611(10) 0.59573(9) 0.0388(4) Uani d . 1 . . C
H21 0.1103 1.3056 0.5838 0.047 Uiso calc R 1 . . H
C22 0.2431(3) 1.20111(10) 0.55730(9) 0.0372(4) Uani d . 1 . . C
H22 0.1210 1.1964 0.5191 0.045 Uiso calc R 1 . . H
C23 0.4259(3) 1.14234(9) 0.57384(8) 0.0287(4) Uani d . 1 . . C
C25 1.7345(4) 1.12760(13) 0.98684(9) 0.0541(6) Uani d . 1 . . C
H25A 1.7426 1.1826 0.9950 0.081 Uiso calc PR 0.50 . . H
H25B 1.9136 1.1098 0.9731 0.081 Uiso calc PR 0.50 . . H
H25C 1.6886 1.1013 1.0277 0.081 Uiso calc PR 0.50 . . H
H25D 1.8206 1.0799 1.0022 0.081 Uiso calc PR 0.50 . . H
H25E 1.6496 1.1526 1.0241 0.081 Uiso calc PR 0.50 . . H
H25F 1.8746 1.1612 0.9695 0.081 Uiso calc PR 0.50 . . H

loop_
_atom_site_aniso_label
_atom_site_aniso_U_11
_atom_site_aniso_U_22
_atom_site_aniso_U_33
_atom_site_aniso_U_12
_atom_site_aniso_U_13
_atom_site_aniso_U_23
S3 0.0290(2) 0.0248(2) 0.0324(2) -0.00593(16) 0.00292(16) -0.00182(16)
O24 0.0432(7) 0.0354(6) 0.0317(7) 0.0064(5) -0.0106(5) -0.0039(5)
N7 0.0311(7) 0.0258(7) 0.0284(7) 0.0027(6) -0.0029(6) -0.0014(6)
C1 0.0287(8) 0.0236(7) 0.0294(9) -0.0008(6) -0.0048(7) -0.0024(6)
C2 0.0264(8) 0.0220(7) 0.0297(9) -0.0034(6) -0.0015(6) -0.0023(6)
C4 0.0251(7) 0.0210(7) 0.0280(8) -0.0018(6) -0.0020(6) -0.0012(6)
C5 0.0241(7) 0.0217(7) 0.0262(8) -0.0009(6) -0.0017(6) 0.0003(6)
C6 0.0257(8) 0.0245(8) 0.0259(8) -0.0016(6) -0.0014(6) 0.0022(6)
C8 0.0435(10) 0.0282(8) 0.0292(9) 0.0038(7) -0.0009(8) -0.0013(7)
C9 0.0450(10) 0.0292(8) 0.0378(10) 0.0075(8) 0.0051(8) -0.0043(7)
C10 0.0385(9) 0.0250(8) 0.0432(11) 0.0051(7) -0.0020(8) 0.0021(7)
C11 0.0358(9) 0.0226(8) 0.0312(9) -0.0028(7) -0.0022(7) 0.0015(7)
C12 0.0254(8) 0.0299(8) 0.0230(8) -0.0032(6) 0.0012(6) 0.0005(6)
C13 0.0432(10) 0.0294(9) 0.0337(10) -0.0062(7) -0.0038(8) 0.0012(7)
C14 0.0486(11) 0.0421(10) 0.0332(10) -0.0178(9) -0.0024(8) -0.0053(8)
C15 0.0321(9) 0.0597(12) 0.0235(9) -0.0124(8) 0.0001(7) -0.0014(8)
C16 0.0328(9) 0.0521(11) 0.0290(9) 0.0025(8) -0.0030(7) 0.0032(8)
C17 0.0308(8) 0.0334(9) 0.0287(9) 0.0007(7) 0.0003(7) -0.0007(7)
C18 0.0252(8) 0.0251(7) 0.0258(8) -0.0006(6) -0.0009(6) 0.0028(6)
C19 0.0314(9) 0.0261(8) 0.0325(9) 0.0004(7) -0.0036(7) -0.0006(7)
C20 0.0375(9) 0.0270(8) 0.0413(10) 0.0036(7) -0.0002(8) -0.0027(7)
C21 0.0342(9) 0.0345(9) 0.0470(11) 0.0091(7) -0.0031(8) 0.0059(8)
C22 0.0352(9) 0.0393(10) 0.0361(10) 0.0041(8) -0.0090(8) 0.0069(8)
C23 0.0300(8) 0.0303(8) 0.0257(9) -0.0011(7) -0.0004(7) 0.0022(7)
C25 0.0434(11) 0.0857(16) 0.0322(11) -0.0225(11) -0.0087(9) -0.0034(10)

loop_
_atom_type_symbol
_atom_type_description
_atom_type_scat_dispersion_real
_atom_type_scat_dispersion_imag
_atom_type_scat_source
C C 0.0033 0.0016 'International Tables Vol C Tables 4.2.6.8 and 6.1.1.4'
H H 0.0000 0.0000 'International Tables Vol C Tables 4.2.6.8 and 6.1.1.4'
N N 0.0061 0.0033 'International Tables Vol C Tables 4.2.6.8 and 6.1.1.4'
O O 0.0106 0.0060 'International Tables Vol C Tables 4.2.6.8 and 6.1.1.4'
S S 0.1246 0.1234 'International Tables Vol C Tables 4.2.6.8 and 6.1.1.4'

loop_
_geom_angle_atom_site_label_1
_geom_angle_atom_site_label_2
_geom_angle_atom_site_label_3
_geom_angle
_geom_angle_publ_flag
C2 S3 C4 103.23(7) y
C23 O24 H24 109.5 y
C6 N7 C1 120.37(13) y
C8 C1 C2 119.59(14) n
C8 C1 N7 118.32(14) n
C2 C1 N7 122.05(14) n
C11 C2 C1 118.67(15) n
C11 C2 S3 118.97(13) n
C1 C2 S3 122.16(12) n
C12 C4 C5 109.91(12) n
C12 C4 S3 116.21(10) n
C5 C4 S3 109.39(10) n
C12 C4 H4 107.0 n
C5 C4 H4 107.0 n
S3 C4 H4 107.0 n
C6 C5 C4 112.55(12) n
C6 C5 H5A 109.1 n
C4 C5 H5A 109.1 n
C6 C5 H5B 109.1 n
C4 C5 H5B 109.1 n
H5A C5 H5B 107.8 n
N7 C6 C18 118.29(13) n
N7 C6 C5 121.45(13) n
C18 C6 C5 120.26(13) n
C9 C8 C1 120.73(16) n
C9 C8 H8 119.6 n
C1 C8 H8 119.6 n
C8 C9 C10 120.20(17) n
C8 C9 H9 119.9 n
C10 C9 H9 119.9 n
C11 C10 C9 119.65(15) n
C11 C10 H10 120.2 n
C9 C10 H10 120.2 n
C10 C11 C2 121.13(15) n
C10 C11 H11 119.4 n
C2 C11 H11 119.4 n
C17 C12 C13 117.94(14) n
C17 C12 C4 124.27(14) n
C13 C12 C4 117.75(13) n
C14 C13 C12 121.21(16) n
C14 C13 H13 119.4 n
C12 C13 H13 119.4 n
C13 C14 C15 120.97(16) n
C13 C14 H14 119.5 n
C15 C14 H14 119.5 n
C16 C15 C14 117.73(15) n
C16 C15 C25 121.77(18) n
C14 C15 C25 120.50(18) n
C15 C16 C17 121.49(17) n
C15 C16 H16 119.3 n
C17 C16 H16 119.3 n
C12 C17 C16 120.65(15) n
C12 C17 H17 119.7 n
C16 C17 H17 119.7 n
C19 C18 C23 117.71(14) n
C19 C18 C6 121.35(14) n
C23 C18 C6 120.92(14) n
C20 C19 C18 122.05(15) n
C20 C19 H19 119.0 n
C18 C19 H19 119.0 n
C19 C20 C21 119.15(16) n
C19 C20 H20 120.4 n
C21 C20 H20 120.4 n
C22 C21 C20 120.52(16) n
C22 C21 H21 119.7 n
C20 C21 H21 119.7 n
C21 C22 C23 120.81(15) n
C21 C22 H22 119.6 n
C23 C22 H22 119.6 n
O24 C23 C22 117.99(14) n
O24 C23 C18 122.26(14) n
C22 C23 C18 119.75(15) n
C15 C25 H25A 109.5 n
C15 C25 H25B 109.5 n
H25A C25 H25B 109.5 n
C15 C25 H25C 109.5 n
H25A C25 H25C 109.5 n
H25B C25 H25C 109.5 n
C15 C25 H25D 109.5 n
H25A C25 H25D 141.1 n
H25B C25 H25D 56.3 n
H25C C25 H25D 56.3 n
C15 C25 H25E 109.5 n
H25A C25 H25E 56.3 n
H25B C25 H25E 141.1 n
H25C C25 H25E 56.3 n
H25D C25 H25E 109.5 n
C15 C25 H25F 109.5 n
H25A C25 H25F 56.3 n
H25B C25 H25F 56.3 n
H25C C25 H25F 141.1 n
H25D C25 H25F 109.5 n
H25E C25 H25F 109.5 n

loop_
_geom_bond_atom_site_label_1
_geom_bond_atom_site_label_2
_geom_bond_site_symmetry_2
_geom_bond_distance
_geom_bond_publ_flag
S3 C2 . 1.7696(17) y
S3 C4 . 1.8368(15) y
O24 C23 . 1.3427(19) y
O24 H24 . 0.8400 n
N7 C6 . 1.2952(19) y
N7 C1 . 1.4128(19) y
C1 C8 . 1.390(2) n
C1 C2 . 1.413(2) n
C2 C11 . 1.395(2) n
C4 C12 . 1.523(2) n
C4 C5 . 1.534(2) n
C4 H4 . 1.0000 n
C5 C6 . 1.516(2) n
C5 H5A . 0.9900 n
C5 H5B . 0.9900 n
C6 C18 . 1.470(2) n
C8 C9 . 1.382(2) n
C8 H8 . 0.9500 n
C9 C10 . 1.387(2) n
C9 H9 . 0.9500 n
C10 C11 . 1.387(2) n
C10 H10 . 0.9500 n
C11 H11 . 0.9500 n
C12 C17 . 1.383(2) n
C12 C13 . 1.392(2) n
C13 C14 . 1.387(2) n
C13 H13 . 0.9500 n
C14 C15 . 1.390(3) n
C14 H14 . 0.9500 n
C15 C16 . 1.382(3) n
C15 C25 . 1.516(2) n
C16 C17 . 1.397(2) n
C16 H16 . 0.9500 n
C17 H17 . 0.9500 n
C18 C19 . 1.403(2) n
C18 C23 . 1.418(2) n
C19 C20 . 1.383(2) n
C19 H19 . 0.9500 n
C20 C21 . 1.386(2) n
C20 H20 . 0.9500 n
C21 C22 . 1.380(2) n
C21 H21 . 0.9500 n
C22 C23 . 1.392(2) n
C22 H22 . 0.9500 n
C25 H25A . 0.9800 n
C25 H25B . 0.9800 n
C25 H25C . 0.9800 n
C25 H25D . 0.9800 n
C25 H25E . 0.9800 n
C25 H25F . 0.9800 n

loop_
_geom_hbond_atom_site_label_D
_geom_hbond_atom_site_label_H
_geom_hbond_atom_site_label_A
_geom_hbond_distance_DH
_geom_hbond_distance_HA
_geom_hbond_distance_DA
_geom_hbond_angle_DHA
O24 H24 N7 0.84 1.80 2.5489(17) 147

loop_
_geom_torsion_atom_site_label_1
_geom_torsion_atom_site_label_2
_geom_torsion_atom_site_label_3
_geom_torsion_atom_site_label_4
_geom_torsion
_geom_torsion_publ_flag
C6 N7 C1 C8 -132.86(17) n
C6 N7 C1 C2 49.3(2) n
C8 C1 C2 C11 0.3(2) n
N7 C1 C2 C11 178.15(13) n
C8 C1 C2 S3 -174.43(12) n
N7 C1 C2 S3 3.4(2) n
C4 S3 C2 C11 119.20(12) n
C4 S3 C2 C1 -66.04(13) n
C2 S3 C4 C12 -95.17(13) n
C2 S3 C4 C5 29.98(11) n
C12 C4 C5 C6 179.56(12) n
S3 C4 C5 C6 50.84(14) n
C1 N7 C6 C18 -173.78(14) n
C1 N7 C6 C5 5.9(2) n
C4 C5 C6 N7 -89.00(18) n
C4 C5 C6 C18 90.67(17) n
C2 C1 C8 C9 -1.9(2) n
N7 C1 C8 C9 -179.79(15) n
C1 C8 C9 C10 2.0(3) n
C8 C9 C10 C11 -0.5(3) n
C9 C10 C11 C2 -1.1(2) n
C1 C2 C11 C10 1.1(2) n
S3 C2 C11 C10 176.09(12) n
C5 C4 C12 C17 -105.51(17) n
S3 C4 C12 C17 19.4(2) n
C5 C4 C12 C13 71.78(18) n
S3 C4 C12 C13 -163.34(13) n
C17 C12 C13 C14 -0.3(3) n
C4 C12 C13 C14 -177.81(16) n
C12 C13 C14 C15 1.3(3) n
C13 C14 C15 C16 -1.1(3) n
C13 C14 C15 C25 179.60(18) n
C14 C15 C16 C17 0.1(3) n
C25 C15 C16 C17 179.36(17) n
C13 C12 C17 C16 -0.7(3) n
C4 C12 C17 C16 176.61(16) n
C15 C16 C17 C12 0.8(3) n
N7 C6 C18 C19 175.68(15) n
C5 C6 C18 C19 -4.0(2) n
N7 C6 C18 C23 -2.4(2) n
C5 C6 C18 C23 177.92(14) n
C23 C18 C19 C20 -0.2(3) n
C6 C18 C19 C20 -178.36(16) n
C18 C19 C20 C21 -0.4(3) n
C19 C20 C21 C22 0.4(3) n
C20 C21 C22 C23 0.3(3) n
C21 C22 C23 O24 179.30(17) n
C21 C22 C23 C18 -0.9(3) n
C19 C18 C23 O24 -179.35(15) n
C6 C18 C23 O24 -1.2(2) n
C19 C18 C23 C22 0.9(2) n
C6 C18 C23 C22 179.05(15) n
